data_4308663
loop_
_publ_author_name
'Donald J. Darensbourg'
'Damon R. Billodeaux'

_publ_contact_author_name 'Donald J. Darensbourg'
_publ_section_title
;
Aluminum Salen Complexes and Tetrabutylammonium Salts: A Binary Catalytic
System for Production of Polycarbonates from CO2 and Cyclohexene Oxide
;
_journal_name_full 'Inorganic Chemistry'
_journal_page_first 1433
_journal_page_last 1442
_journal_paper_doi 10.1021/ic048508g
_journal_volume 44
_journal_year 2005
_chemical_formula_moiety 'C38 H55 Al N2 O2'
_chemical_formula_sum 'C38 H55 Al N2 O2'
_chemical_formula_weight 598.82
_chemical_name_systematic
;
?
;
_space_group_IT_number 14
_symmetry_cell_setting monoclinic
_symmetry_space_group_name_Hall '-P 2yn'
_symmetry_space_group_name_H-M 'P 1 21/n 1'
_atom_sites_solution_hydrogens geom
_atom_sites_solution_primary direct
_atom_sites_solution_secondary difmap
_audit_creation_method SHELXL-97
_cell_angle_alpha 90.00
_cell_angle_beta 99.558(7)
_cell_angle_gamma 90.00
_cell_formula_units_Z 4
_cell_length_a 17.223(5)
_cell_length_b 10.372(3)
_cell_length_c 19.645(6)
_cell_measurement_reflns_used 38
_cell_measurement_temperature 110(2)
_cell_measurement_theta_max 34.874
_cell_measurement_theta_min 4.455
_cell_volume 3460.6(18)
_computing_cell_refinement 'Bruker SMART'
_computing_data_collection 'Bruker SMART'
_computing_data_reduction 'Bruker SAINT'
_computing_molecular_graphics 'Bruker SHELXTL'
_computing_publication_material 'Bruker SHELXTL'
_computing_structure_refinement 'SHELXL-97 (Sheldrick, 1997)'
_computing_structure_solution 'SHELXS-97 (Sheldrick, 1990)'
_diffrn_ambient_temperature 110(2)
_diffrn_measured_fraction_theta_full 0.968
_diffrn_measured_fraction_theta_max 0.968
_diffrn_measurement_device_type 'Bruker SMART 1000 CCD'
_diffrn_measurement_method 'psi and omega scans'
_diffrn_radiation_monochromator graphite
_diffrn_radiation_source 'fine-focus sealed tube'
_diffrn_radiation_type MoK\a
_diffrn_radiation_wavelength 0.71073
_diffrn_reflns_av_R_equivalents 0.1773
_diffrn_reflns_av_sigmaI/netI 0.3922
_diffrn_reflns_limit_h_max 22
_diffrn_reflns_limit_h_min -22
_diffrn_reflns_limit_k_max 13
_diffrn_reflns_limit_k_min -12
_diffrn_reflns_limit_l_max 25
_diffrn_reflns_limit_l_min -23
_diffrn_reflns_number 20643
_diffrn_reflns_theta_full 27.56
_diffrn_reflns_theta_max 27.56
_diffrn_reflns_theta_min 1.46
_exptl_absorpt_coefficient_mu 0.093
_exptl_crystal_colour block
_exptl_crystal_density_diffrn 1.149
_exptl_crystal_density_method 'not measured'
_exptl_crystal_description yellow
_exptl_crystal_F_000 1304
_exptl_crystal_size_max 0.35
_exptl_crystal_size_mid 0.30
_exptl_crystal_size_min 0.28
_refine_diff_density_max 0.438
_refine_diff_density_min -0.451
_refine_diff_density_rms 0.101
_refine_ls_extinction_method none
_refine_ls_goodness_of_fit_ref 0.888
_refine_ls_hydrogen_treatment mixed
_refine_ls_matrix_type full
_refine_ls_number_parameters 400
_refine_ls_number_reflns 7732
_refine_ls_number_restraints 0
_refine_ls_restrained_S_all 0.888
_refine_ls_R_factor_all 0.2713
_refine_ls_R_factor_gt 0.0990
_refine_ls_shift/su_max 0.006
_refine_ls_shift/su_mean 0.001
_refine_ls_structure_factor_coef Fsqd
_refine_ls_weighting_details 'calc w=1/[\s^2^(Fo^2^)+(0.0902P)^2^+0.0000P] where P=(Fo^2^+2Fc^2^)/3'
_refine_ls_weighting_scheme calc
_refine_ls_wR_factor_gt 0.2215
_refine_ls_wR_factor_ref 0.2851
_reflns_number_gt 2321
_reflns_number_total 7732
_reflns_threshold_expression >2sigma(I)
_cod_data_source_file ic048508gsi20041027_113046_4.cif
_cod_data_source_block complex7
_cod_depositor_comments
;
The following automatic conversions were performed:
'_symmetry_cell_setting' value 'Monoclinic' changed to 'monoclinic'
according to '/home/saulius/struct/CIF-dictionaries/cif_core.dic'
dictionary named 'cif_core.dic' version 2.4.1 from 2010-06-29.

Automatic conversion script
Id: cif_fix_enum 1527 2010-12-29 10:47:43Z saulius 
;
_cod_original_cell_volume 3460.4(17)
_cod_original_sg_symbol_H-M 'P 21/n'
_cod_database_code 4308663

loop_
_symmetry_equiv_pos_as_xyz
'x, y, z'
'-x+1/2, y+1/2, -z+1/2'
'-x, -y, -z'
'x-1/2, -y-1/2, z-1/2'

loop_
_atom_site_label
_atom_site_type_symbol
_atom_site_fract_x
_atom_site_fract_y
_atom_site_fract_z
_atom_site_U_iso_or_equiv
_atom_site_adp_type
_atom_site_occupancy
_atom_site_symmetry_multiplicity
_atom_site_calc_flag
_atom_site_refinement_flags
_atom_site_disorder_assembly
_atom_site_disorder_group
Al1 Al 0.89550(10) 0.86895(18) 0.08847(10) 0.0228(5) Uani 1 1 d . . .
N1 N 1.0133(3) 0.8294(5) 0.0993(3) 0.0307(14) Uani 1 1 d . . .
N2 N 0.9124(3) 0.8546(5) -0.0101(3) 0.0339(15) Uani 1 1 d . . .
O1 O 0.9198(2) 0.9692(4) 0.1639(2) 0.0269(11) Uani 1 1 d . . .
O2 O 0.8116(2) 0.9729(4) 0.0583(2) 0.0261(11) Uani 1 1 d . . .
C1 C 0.8523(4) 0.7025(6) 0.1126(4) 0.041(2) Uani 1 1 d . . .
H1A H 0.7973 0.7168 0.1193 0.050 Uiso 1 1 calc R . .
H1B H 0.8508 0.6438 0.0727 0.050 Uiso 1 1 calc R . .
C2 C 0.8960(5) 0.6335(7) 0.1769(4) 0.076(3) Uani 1 1 d . . .
H2A H 0.9459 0.5988 0.1670 0.114 Uiso 1 1 calc R . .
H2B H 0.8634 0.5627 0.1894 0.114 Uiso 1 1 calc R . .
H2C H 0.9066 0.6948 0.2153 0.114 Uiso 1 1 calc R . .
C3 C 0.9741(3) 0.9542(6) 0.2217(3) 0.0230(15) Uani 1 1 d . . .
C4 C 1.0460(3) 0.8965(6) 0.2173(3) 0.0235(16) Uani 1 1 d . . .
C5 C 1.1052(3) 0.8912(6) 0.2768(3) 0.0289(17) Uani 1 1 d . . .
H5 H 1.1561 0.8606 0.2722 0.035 Uiso 1 1 calc R . .
C6 C 1.0916(3) 0.9286(6) 0.3405(3) 0.0212(15) Uani 1 1 d . . .
C7 C 1.0169(4) 0.9791(6) 0.3417(3) 0.0295(17) Uani 1 1 d . . .
H7 H 1.0058 1.0044 0.3855 0.035 Uiso 1 1 calc R . .
C8 C 0.9576(4) 0.9963(6) 0.2864(3) 0.0256(16) Uani 1 1 d . . .
C9 C 1.0637(4) 0.8437(6) 0.1553(3) 0.0308(17) Uani 1 1 d . . .
H9 H 1.1163 0.8170 0.1547 0.037 Uiso 1 1 calc R . .
C12 C 0.9976(4) 0.7398(7) -0.0878(3) 0.0365(19) Uani 1 1 d . . .
H12A H 0.9540 0.6767 -0.0908 0.044 Uiso 1 1 calc R . .
H12B H 0.9885 0.7941 -0.1297 0.044 Uiso 1 1 calc R . .
C13 C 1.0741(6) 0.6701(14) -0.0836(5) 0.163(7) Uani 1 1 d . . .
H13A H 1.0611 0.5846 -0.1049 0.195 Uiso 1 1 calc R . .
H13B H 1.1040 0.7168 -0.1148 0.195 Uiso 1 1 calc R . .
C14 C 1.1237(4) 0.6485(8) -0.0275(4) 0.057(2) Uani 1 1 d . . .
H14A H 1.1754 0.6815 -0.0354 0.068 Uiso 1 1 calc R . .
H14B H 1.1290 0.5537 -0.0228 0.068 Uiso 1 1 calc R . .
C15 C 1.1113(3) 0.6987(6) 0.0411(3) 0.0263(16) Uani 1 1 d . . .
H15A H 1.1245 0.6303 0.0763 0.032 Uiso 1 1 calc R . .
H15B H 1.1472 0.7724 0.0544 0.032 Uiso 1 1 calc R . .
C16 C 0.8656(3) 0.8966(6) -0.0637(3) 0.0311(17) Uani 1 1 d . . .
H16 H 0.8805 0.8816 -0.1074 0.037 Uiso 1 1 calc R . .
C17 C 0.7926(3) 0.9642(6) -0.0630(3) 0.0205(15) Uani 1 1 d . . .
C18 C 0.7668(4) 0.9968(6) -0.0025(3) 0.0277(17) Uani 1 1 d . . .
C19 C 0.6917(3) 1.0569(6) -0.0054(3) 0.0224(15) Uani 1 1 d . . .
C20 C 0.6508(4) 1.0825(6) -0.0708(3) 0.0293(17) Uani 1 1 d . . .
H20 H 0.6008 1.1225 -0.0736 0.035 Uiso 1 1 calc R . .
C21 C 0.6763(4) 1.0548(6) -0.1329(3) 0.0300(17) Uani 1 1 d . . .
C22 C 0.7489(3) 0.9939(6) -0.1278(3) 0.0285(17) Uani 1 1 d . . .
H22 H 0.7691 0.9723 -0.1685 0.034 Uiso 1 1 calc R . .
C23 C 1.1522(3) 0.9118(6) 0.4072(3) 0.0233(16) Uani 1 1 d . . .
C24 C 1.1256(4) 0.7993(6) 0.4475(3) 0.0342(18) Uani 1 1 d . . .
H24A H 1.0726 0.8165 0.4573 0.051 Uiso 1 1 calc R . .
H24B H 1.1621 0.7888 0.4910 0.051 Uiso 1 1 calc R . .
H24C H 1.1249 0.7202 0.4201 0.051 Uiso 1 1 calc R . .
C25 C 1.2348(3) 0.8846(7) 0.3929(3) 0.0356(18) Uani 1 1 d . . .
H25A H 1.2354 0.8011 0.3697 0.053 Uiso 1 1 calc R . .
H25B H 1.2718 0.8827 0.4366 0.053 Uiso 1 1 calc R . .
H25C H 1.2503 0.9526 0.3632 0.053 Uiso 1 1 calc R . .
C26 C 1.1555(4) 1.0355(6) 0.4514(3) 0.0361(18) Uani 1 1 d . . .
H26A H 1.1743 1.1074 0.4261 0.054 Uiso 1 1 calc R . .
H26B H 1.1917 1.0223 0.4949 0.054 Uiso 1 1 calc R . .
H26C H 1.1028 1.0552 0.4611 0.054 Uiso 1 1 calc R . .
C27 C 0.8782(4) 1.0568(7) 0.2943(4) 0.0381(19) Uani 1 1 d . . .
C28 C 0.8725(4) 1.0823(8) 0.3699(4) 0.060(3) Uani 1 1 d . . .
H28A H 0.8817 1.0019 0.3961 0.090 Uiso 1 1 calc R . .
H28B H 0.8199 1.1154 0.3731 0.090 Uiso 1 1 calc R . .
H28C H 0.9122 1.1461 0.3888 0.090 Uiso 1 1 calc R . .
C29 C 0.8679(4) 1.1884(6) 0.2557(4) 0.053(2) Uani 1 1 d . . .
H29A H 0.9066 1.2502 0.2787 0.080 Uiso 1 1 calc R . .
H29B H 0.8147 1.2215 0.2561 0.080 Uiso 1 1 calc R . .
H29C H 0.8759 1.1764 0.2078 0.080 Uiso 1 1 calc R . .
C30 C 0.8095(4) 0.9654(7) 0.2655(3) 0.0379(19) Uani 1 1 d . . .
H30A H 0.8049 0.9600 0.2151 0.057 Uiso 1 1 calc R . .
H30B H 0.7603 0.9989 0.2774 0.057 Uiso 1 1 calc R . .
H30C H 0.8199 0.8793 0.2856 0.057 Uiso 1 1 calc R . .
C31 C 0.6567(3) 1.0851(6) 0.0597(3) 0.0246(16) Uani 1 1 d . . .
C32 C 0.6464(4) 0.9583(6) 0.0966(3) 0.0373(18) Uani 1 1 d . . .
H32A H 0.6150 0.8987 0.0645 0.056 Uiso 1 1 calc R . .
H32B H 0.6194 0.9746 0.1359 0.056 Uiso 1 1 calc R . .
H32C H 0.6982 0.9203 0.1131 0.056 Uiso 1 1 calc R . .
C33 C 0.7110(3) 1.1745(6) 0.1099(3) 0.0335(18) Uani 1 1 d . . .
H33A H 0.7632 1.1351 0.1216 0.050 Uiso 1 1 calc R . .
H33B H 0.6885 1.1868 0.1521 0.050 Uiso 1 1 calc R . .
H33C H 0.7157 1.2582 0.0878 0.050 Uiso 1 1 calc R . .
C34 C 0.5764(3) 1.1514(6) 0.0438(3) 0.0276(16) Uani 1 1 d . . .
H34A H 0.5823 1.2359 0.0230 0.041 Uiso 1 1 calc R . .
H34B H 0.5550 1.1626 0.0867 0.041 Uiso 1 1 calc R . .
H34C H 0.5403 1.0981 0.0116 0.041 Uiso 1 1 calc R . .
C35 C 0.6264(4) 1.0918(7) -0.2034(3) 0.041(2) Uani 1 1 d . . .
C36 C 0.6393(4) 0.9970(7) -0.2581(3) 0.054(2) Uani 1 1 d . . .
H36A H 0.6288 0.9095 -0.2430 0.082 Uiso 1 1 calc R . .
H36B H 0.6940 1.0026 -0.2659 0.082 Uiso 1 1 calc R . .
H36C H 0.6037 1.0167 -0.3011 0.082 Uiso 1 1 calc R . .
C37 C 0.5417(5) 1.0947(16) -0.1992(5) 0.186(8) Uani 1 1 d . . .
H37A H 0.5109 1.0952 -0.2459 0.279 Uiso 1 1 calc R . .
H37B H 0.5299 1.1725 -0.1745 0.279 Uiso 1 1 calc R . .
H37C H 0.5280 1.0183 -0.1744 0.279 Uiso 1 1 calc R . .
C38 C 0.6528(8) 1.2182(9) -0.2234(5) 0.141(6) Uani 1 1 d . . .
H38A H 0.6198 1.2459 -0.2665 0.211 Uiso 1 1 calc R . .
H38B H 0.7077 1.2126 -0.2302 0.211 Uiso 1 1 calc R . .
H38C H 0.6483 1.2809 -0.1869 0.211 Uiso 1 1 calc R . .
C11' C 0.9992(7) 0.8259(13) -0.0225(6) 0.016(4) Uiso 0.495(19) 1 d P . .
C11" C 0.9707(7) 0.7491(14) -0.0135(6) 0.023(5) Uiso 0.505(19) 1 d P . .
C10' C 1.0293(7) 0.7407(15) 0.0399(7) 0.018(4) Uiso 0.495(19) 1 d P . .
C10" C 1.0437(8) 0.8042(15) 0.0339(7) 0.023(4) Uiso 0.505(19) 1 d P . .

loop_
_atom_site_aniso_label
_atom_site_aniso_U_11
_atom_site_aniso_U_22
_atom_site_aniso_U_33
_atom_site_aniso_U_23
_atom_site_aniso_U_13
_atom_site_aniso_U_12
Al1 0.0207(10) 0.0236(11) 0.0234(11) -0.0019(9) 0.0019(8) 0.0013(9)
N1 0.024(3) 0.049(4) 0.020(3) -0.004(3) 0.005(3) 0.005(3)
N2 0.040(3) 0.038(4) 0.020(3) -0.003(3) -0.006(3) 0.020(3)
O1 0.029(2) 0.027(3) 0.022(3) -0.002(2) -0.003(2) 0.003(2)
O2 0.025(2) 0.030(3) 0.022(3) -0.001(2) -0.001(2) 0.010(2)
C1 0.022(4) 0.026(4) 0.080(6) 0.000(4) 0.022(4) 0.002(3)
C2 0.137(9) 0.036(5) 0.060(6) -0.011(5) 0.031(6) -0.019(6)
C3 0.019(3) 0.021(4) 0.027(4) 0.002(3) -0.001(3) -0.006(3)
C4 0.021(3) 0.027(4) 0.021(4) -0.002(3) 0.000(3) -0.004(3)
C5 0.014(3) 0.033(4) 0.039(5) 0.002(3) 0.000(3) 0.000(3)
C6 0.017(3) 0.025(4) 0.023(4) -0.006(3) 0.005(3) -0.003(3)
C7 0.032(4) 0.029(4) 0.027(4) 0.003(3) 0.006(3) -0.002(3)
C8 0.033(4) 0.016(4) 0.025(4) -0.006(3) -0.002(3) 0.003(3)
C9 0.026(4) 0.036(4) 0.030(4) -0.003(3) 0.005(3) 0.004(3)
C12 0.042(4) 0.052(5) 0.015(4) -0.005(4) 0.002(3) 0.019(4)
C13 0.133(9) 0.304(17) 0.036(6) -0.054(8) -0.026(6) 0.185(11)
C14 0.048(5) 0.093(7) 0.028(5) -0.006(5) 0.003(4) 0.028(5)
C15 0.031(4) 0.029(4) 0.021(4) 0.009(3) 0.008(3) 0.007(3)
C16 0.030(4) 0.041(5) 0.023(4) -0.013(3) 0.005(3) -0.003(3)
C17 0.020(3) 0.022(4) 0.019(4) -0.003(3) 0.003(3) 0.002(3)
C18 0.028(4) 0.024(4) 0.028(4) -0.001(3) -0.004(3) -0.010(3)
C19 0.018(3) 0.021(4) 0.027(4) 0.000(3) 0.000(3) -0.003(3)
C20 0.025(4) 0.028(4) 0.032(4) -0.001(3) 0.000(3) -0.001(3)
C21 0.027(4) 0.031(4) 0.029(4) -0.007(3) -0.003(3) 0.007(3)
C22 0.022(4) 0.039(4) 0.027(4) -0.002(3) 0.008(3) -0.002(3)
C23 0.026(4) 0.026(4) 0.017(4) -0.001(3) 0.001(3) 0.003(3)
C24 0.044(4) 0.033(4) 0.022(4) 0.005(3) -0.003(3) -0.007(3)
C25 0.022(4) 0.061(5) 0.020(4) -0.005(4) -0.008(3) 0.000(4)
C26 0.036(4) 0.036(4) 0.033(4) -0.002(4) -0.003(3) -0.004(3)
C27 0.032(4) 0.047(5) 0.033(5) -0.010(4) -0.003(3) 0.015(4)
C28 0.054(5) 0.087(7) 0.037(5) -0.008(5) 0.003(4) 0.041(5)
C29 0.058(5) 0.031(5) 0.062(6) -0.021(4) -0.015(4) 0.001(4)
C30 0.032(4) 0.045(5) 0.036(5) 0.005(4) 0.004(3) 0.006(4)
C31 0.027(4) 0.023(4) 0.023(4) -0.007(3) 0.003(3) 0.000(3)
C32 0.048(4) 0.034(4) 0.029(4) -0.002(4) 0.005(4) -0.006(4)
C33 0.029(4) 0.039(5) 0.034(4) 0.003(3) 0.009(3) 0.009(3)
C34 0.022(3) 0.029(4) 0.033(4) -0.001(3) 0.007(3) 0.004(3)
C35 0.046(5) 0.051(5) 0.023(4) -0.003(4) -0.004(4) 0.023(4)
C36 0.065(5) 0.066(6) 0.024(5) 0.008(4) -0.016(4) 0.013(5)
C37 0.035(5) 0.48(3) 0.033(6) -0.049(10) -0.012(5) 0.092(10)
C38 0.278(16) 0.038(6) 0.063(7) 0.008(5) -0.099(9) 0.009(8)

loop_
_atom_type_symbol
_atom_type_description
_atom_type_scat_dispersion_real
_atom_type_scat_dispersion_imag
_atom_type_scat_source
C C 0.0033 0.0016 'International Tables Vol C Tables 4.2.6.8 and 6.1.1.4'
H H 0.0000 0.0000 'International Tables Vol C Tables 4.2.6.8 and 6.1.1.4'
N N 0.0061 0.0033 'International Tables Vol C Tables 4.2.6.8 and 6.1.1.4'
O O 0.0106 0.0060 'International Tables Vol C Tables 4.2.6.8 and 6.1.1.4'
Al Al 0.0645 0.0514 'International Tables Vol C Tables 4.2.6.8 and 6.1.1.4'

loop_
_geom_angle_atom_site_label_1
_geom_angle_atom_site_label_2
_geom_angle_atom_site_label_3
_geom_angle
_geom_angle_site_symmetry_1
_geom_angle_site_symmetry_3
_geom_angle_publ_flag
O1 Al1 O2 89.43(19) . . ?
O1 Al1 C1 110.7(3) . . ?
O2 Al1 C1 106.7(2) . . ?
O1 Al1 N2 141.6(2) . . ?
O2 Al1 N2 87.9(2) . . ?
C1 Al1 N2 106.7(3) . . ?
O1 Al1 N1 86.5(2) . . ?
O2 Al1 N1 150.7(2) . . ?
C1 Al1 N1 101.9(2) . . ?
N2 Al1 N1 77.6(2) . . ?
C9 N1 C10" 118.2(7) . . ?
C9 N1 C10' 122.2(6) . . ?
C10" N1 C10' 27.4(6) . . ?
C9 N1 Al1 125.4(4) . . ?
C10" N1 Al1 115.5(6) . . ?
C10' N1 Al1 109.8(5) . . ?
C16 N2 C11" 122.9(7) . . ?
C16 N2 C11' 114.5(7) . . ?
C11" N2 C11' 36.5(5) . . ?
C16 N2 Al1 126.1(5) . . ?
C11" N2 Al1 107.7(6) . . ?
C11' N2 Al1 117.1(5) . . ?
C3 O1 Al1 131.1(4) . . ?
C18 O2 Al1 135.4(4) . . ?
C2 C1 Al1 117.0(5) . . ?
C2 C1 H1A 108.0 . . ?
Al1 C1 H1A 108.0 . . ?
C2 C1 H1B 108.0 . . ?
Al1 C1 H1B 108.0 . . ?
H1A C1 H1B 107.3 . . ?
C1 C2 H2A 109.5 . . ?
C1 C2 H2B 109.5 . . ?
H2A C2 H2B 109.5 . . ?
C1 C2 H2C 109.5 . . ?
H2A C2 H2C 109.5 . . ?
H2B C2 H2C 109.5 . . ?
O1 C3 C4 119.7(6) . . ?
O1 C3 C8 120.2(5) . . ?
C4 C3 C8 120.1(6) . . ?
C3 C4 C5 119.5(6) . . ?
C3 C4 C9 122.7(6) . . ?
C5 C4 C9 117.9(6) . . ?
C6 C5 C4 122.2(6) . . ?
C6 C5 H5 118.9 . . ?
C4 C5 H5 118.9 . . ?
C5 C6 C7 114.9(6) . . ?
C5 C6 C23 123.4(5) . . ?
C7 C6 C23 121.7(6) . . ?
C8 C7 C6 127.1(6) . . ?
C8 C7 H7 116.4 . . ?
C6 C7 H7 116.4 . . ?
C7 C8 C3 115.8(6) . . ?
C7 C8 C27 122.1(6) . . ?
C3 C8 C27 122.1(5) . . ?
N1 C9 C4 124.7(6) . . ?
N1 C9 H9 117.7 . . ?
C4 C9 H9 117.7 . . ?
C13 C12 C11' 109.8(7) . . ?
C13 C12 H12A 109.7 . . ?
C11' C12 H12A 109.7 . . ?
C13 C12 H12B 109.7 . . ?
C11' C12 H12B 109.7 . . ?
H12A C12 H12B 108.2 . . ?
C14 C13 C12 125.5(8) . . ?
C14 C13 H13A 105.9 . . ?
C12 C13 H13A 105.9 . . ?
C14 C13 H13B 105.9 . . ?
C12 C13 H13B 105.9 . . ?
H13A C13 H13B 106.3 . . ?
C13 C14 C15 122.3(7) . . ?
C13 C14 H14A 106.7 . . ?
C15 C14 H14A 106.7 . . ?
C13 C14 H14B 106.7 . . ?
C15 C14 H14B 106.7 . . ?
H14A C14 H14B 106.6 . . ?
C10' C15 C14 111.6(7) . . ?
C10' C15 H15A 109.3 . . ?
C14 C15 H15A 109.3 . . ?
C10' C15 H15B 109.3 . . ?
C14 C15 H15B 109.3 . . ?
H15A C15 H15B 108.0 . . ?
N2 C16 C17 125.8(6) . . ?
N2 C16 H16 117.1 . . ?
C17 C16 H16 117.1 . . ?
C18 C17 C22 121.8(6) . . ?
C18 C17 C16 122.2(6) . . ?
C22 C17 C16 115.9(6) . . ?
O2 C18 C17 120.3(6) . . ?
O2 C18 C19 120.2(6) . . ?
C17 C18 C19 119.5(6) . . ?
C20 C19 C18 116.0(6) . . ?
C20 C19 C31 121.9(5) . . ?
C18 C19 C31 122.0(5) . . ?
C19 C20 C21 126.0(6) . . ?
C19 C20 H20 117.0 . . ?
C21 C20 H20 117.0 . . ?
C22 C21 C20 116.1(6) . . ?
C22 C21 C35 122.4(6) . . ?
C20 C21 C35 121.5(6) . . ?
C21 C22 C17 120.5(6) . . ?
C21 C22 H22 119.7 . . ?
C17 C22 H22 119.7 . . ?
C25 C23 C24 109.0(5) . . ?
C25 C23 C26 108.0(5) . . ?
C24 C23 C26 109.3(5) . . ?
C25 C23 C6 112.6(5) . . ?
C24 C23 C6 107.9(5) . . ?
C26 C23 C6 109.9(5) . . ?
C23 C24 H24A 109.5 . . ?
C23 C24 H24B 109.5 . . ?
H24A C24 H24B 109.5 . . ?
C23 C24 H24C 109.5 . . ?
H24A C24 H24C 109.5 . . ?
H24B C24 H24C 109.5 . . ?
C23 C25 H25A 109.5 . . ?
C23 C25 H25B 109.5 . . ?
H25A C25 H25B 109.5 . . ?
C23 C25 H25C 109.5 . . ?
H25A C25 H25C 109.5 . . ?
H25B C25 H25C 109.5 . . ?
C23 C26 H26A 109.5 . . ?
C23 C26 H26B 109.5 . . ?
H26A C26 H26B 109.5 . . ?
C23 C26 H26C 109.5 . . ?
H26A C26 H26C 109.5 . . ?
H26B C26 H26C 109.5 . . ?
C28 C27 C8 111.8(5) . . ?
C28 C27 C30 107.1(6) . . ?
C8 C27 C30 110.6(5) . . ?
C28 C27 C29 107.5(6) . . ?
C8 C27 C29 109.9(6) . . ?
C30 C27 C29 109.9(5) . . ?
C27 C28 H28A 109.5 . . ?
C27 C28 H28B 109.5 . . ?
H28A C28 H28B 109.5 . . ?
C27 C28 H28C 109.5 . . ?
H28A C28 H28C 109.5 . . ?
H28B C28 H28C 109.5 . . ?
C27 C29 H29A 109.5 . . ?
C27 C29 H29B 109.5 . . ?
H29A C29 H29B 109.5 . . ?
C27 C29 H29C 109.5 . . ?
H29A C29 H29C 109.5 . . ?
H29B C29 H29C 109.5 . . ?
C27 C30 H30A 109.5 . . ?
C27 C30 H30B 109.5 . . ?
H30A C30 H30B 109.5 . . ?
C27 C30 H30C 109.5 . . ?
H30A C30 H30C 109.5 . . ?
H30B C30 H30C 109.5 . . ?
C32 C31 C19 109.0(5) . . ?
C32 C31 C34 108.2(5) . . ?
C19 C31 C34 112.6(5) . . ?
C32 C31 C33 108.6(5) . . ?
C19 C31 C33 111.4(5) . . ?
C34 C31 C33 106.9(5) . . ?
C31 C32 H32A 109.5 . . ?
C31 C32 H32B 109.5 . . ?
H32A C32 H32B 109.5 . . ?
C31 C32 H32C 109.5 . . ?
H32A C32 H32C 109.5 . . ?
H32B C32 H32C 109.5 . . ?
C31 C33 H33A 109.5 . . ?
C31 C33 H33B 109.5 . . ?
H33A C33 H33B 109.5 . . ?
C31 C33 H33C 109.5 . . ?
H33A C33 H33C 109.5 . . ?
H33B C33 H33C 109.5 . . ?
C31 C34 H34A 109.5 . . ?
C31 C34 H34B 109.5 . . ?
H34A C34 H34B 109.5 . . ?
C31 C34 H34C 109.5 . . ?
H34A C34 H34C 109.5 . . ?
H34B C34 H34C 109.5 . . ?
C38 C35 C37 110.5(9) . . ?
C38 C35 C36 107.9(8) . . ?
C37 C35 C36 108.6(7) . . ?
C38 C35 C21 108.1(6) . . ?
C37 C35 C21 111.2(7) . . ?
C36 C35 C21 110.5(5) . . ?
C35 C36 H36A 109.5 . . ?
C35 C36 H36B 109.5 . . ?
H36A C36 H36B 109.5 . . ?
C35 C36 H36C 109.5 . . ?
H36A C36 H36C 109.5 . . ?
H36B C36 H36C 109.5 . . ?
C35 C37 H37A 109.5 . . ?
C35 C37 H37B 109.5 . . ?
H37A C37 H37B 109.5 . . ?
C35 C37 H37C 109.5 . . ?
H37A C37 H37C 109.5 . . ?
H37B C37 H37C 109.5 . . ?
C35 C38 H38A 109.5 . . ?
C35 C38 H38B 109.5 . . ?
H38A C38 H38B 109.5 . . ?
C35 C38 H38C 109.5 . . ?
H38A C38 H38C 109.5 . . ?
H38B C38 H38C 109.5 . . ?
C11" C11' C10" 86.9(16) . . ?
C11" C11' C10' 59.5(12) . . ?
C10" C11' C10' 27.8(8) . . ?
C11" C11' C12 74.8(11) . . ?
C10" C11' C12 123.1(11) . . ?
C10' C11' C12 106.6(10) . . ?
C11" C11' N2 66.8(10) . . ?
C10" C11' N2 110.5(11) . . ?
C10' C11' N2 100.8(9) . . ?
C12 C11' N2 110.4(8) . . ?
C11' C11" C10' 81.8(15) . . ?
C11' C11" N2 76.7(11) . . ?
C10' C11" N2 116.0(11) . . ?
C11' C11" C10" 54.5(12) . . ?
C10' C11" C10" 27.8(7) . . ?
N2 C11" C10" 100.8(10) . . ?
C10" C10' C11" 93(2) . . ?
C10" C10' C15 85.3(17) . . ?
C11" C10' C15 129.0(11) . . ?
C10" C10' C11' 54.6(17) . . ?
C11" C10' C11' 38.7(7) . . ?
C15 C10' C11' 112.3(11) . . ?
C10" C10' N1 72.0(16) . . ?
C11" C10' N1 110.4(10) . . ?
C15 C10' N1 117.0(9) . . ?
C11' C10' N1 100.5(10) . . ?
C10' C10" C11' 98(2) . . ?
C10' C10" N1 80.6(17) . . ?
C11' C10" N1 118.5(11) . . ?
C10' C10" C11" 59.6(17) . . ?
C11' C10" C11" 38.7(7) . . ?
N1 C10" C11" 102.5(10) . . ?

loop_
_geom_bond_atom_site_label_1
_geom_bond_atom_site_label_2
_geom_bond_distance
_geom_bond_site_symmetry_2
_geom_bond_publ_flag
Al1 O1 1.802(4) . ?
Al1 O2 1.821(4) . ?
Al1 C1 1.968(7) . ?
Al1 N2 2.010(6) . ?
Al1 N1 2.046(5) . ?
N1 C9 1.291(7) . ?
N1 C10" 1.489(14) . ?
N1 C10' 1.545(13) . ?
N2 C16 1.292(7) . ?
N2 C11" 1.494(12) . ?
N2 C11' 1.582(12) . ?
O1 C3 1.354(6) . ?
O2 C18 1.333(7) . ?
C1 C2 1.536(9) . ?
C1 H1A 0.9900 . ?
C1 H1B 0.9900 . ?
C2 H2A 0.9800 . ?
C2 H2B 0.9800 . ?
C2 H2C 0.9800 . ?
C3 C4 1.391(8) . ?
C3 C8 1.418(8) . ?
C4 C5 1.419(8) . ?
C4 C9 1.414(8) . ?
C5 C6 1.368(8) . ?
C5 H5 0.9500 . ?
C6 C7 1.392(8) . ?
C6 C23 1.544(8) . ?
C7 C8 1.374(8) . ?
C7 H7 0.9500 . ?
C8 C27 1.536(8) . ?
C9 H9 0.9500 . ?
C12 C13 1.493(9) . ?
C12 C11' 1.558(13) . ?
C12 H12A 0.9900 . ?
C12 H12B 0.9900 . ?
C13 C14 1.297(9) . ?
C13 H13A 0.9900 . ?
C13 H13B 0.9900 . ?
C14 C15 1.493(9) . ?
C14 H14A 0.9900 . ?
C14 H14B 0.9900 . ?
C15 C10' 1.475(13) . ?
C15 H15A 0.9900 . ?
C15 H15B 0.9900 . ?
C16 C17 1.440(8) . ?
C16 H16 0.9500 . ?
C17 C18 1.379(8) . ?
C17 C22 1.400(8) . ?
C18 C19 1.428(8) . ?
C19 C20 1.384(8) . ?
C19 C31 1.531(8) . ?
C20 C21 1.394(9) . ?
C20 H20 0.9500 . ?
C21 C22 1.389(8) . ?
C21 C35 1.553(9) . ?
C22 H22 0.9500 . ?
C23 C25 1.522(8) . ?
C23 C24 1.523(8) . ?
C23 C26 1.544(8) . ?
C24 H24A 0.9800 . ?
C24 H24B 0.9800 . ?
C24 H24C 0.9800 . ?
C25 H25A 0.9800 . ?
C25 H25B 0.9800 . ?
C25 H25C 0.9800 . ?
C26 H26A 0.9800 . ?
C26 H26B 0.9800 . ?
C26 H26C 0.9800 . ?
C27 C28 1.527(9) . ?
C27 C30 1.548(8) . ?
C27 C29 1.558(9) . ?
C28 H28A 0.9800 . ?
C28 H28B 0.9800 . ?
C28 H28C 0.9800 . ?
C29 H29A 0.9800 . ?
C29 H29B 0.9800 . ?
C29 H29C 0.9800 . ?
C30 H30A 0.9800 . ?
C30 H30B 0.9800 . ?
C30 H30C 0.9800 . ?
C31 C32 1.525(8) . ?
C31 C34 1.529(8) . ?
C31 C33 1.550(8) . ?
C32 H32A 0.9800 . ?
C32 H32B 0.9800 . ?
C32 H32C 0.9800 . ?
C33 H33A 0.9800 . ?
C33 H33B 0.9800 . ?
C33 H33C 0.9800 . ?
C34 H34A 0.9800 . ?
C34 H34B 0.9800 . ?
C34 H34C 0.9800 . ?
C35 C38 1.462(11) . ?
C35 C37 1.475(10) . ?
C35 C36 1.500(9) . ?
C36 H36A 0.9800 . ?
C36 H36B 0.9800 . ?
C36 H36C 0.9800 . ?
C37 H37A 0.9800 . ?
C37 H37B 0.9800 . ?
C37 H37C 0.9800 . ?
C38 H38A 0.9800 . ?
C38 H38B 0.9800 . ?
C38 H38C 0.9800 . ?
C11' C11" 0.967(14) . ?
C11' C10" 1.259(15) . ?
C11' C10' 1.53(2) . ?
C11" C10' 1.333(15) . ?
C11" C10" 1.54(2) . ?
C10' C10" 0.721(15) . ?
